data_1511953
loop_
_publ_author_name
'Payne, Philippa R.'
'Garcia, Pierre'
'Eisenberger, Patrick'
'Yim, Jacky C.-H.'
'Schafer, Laurel L.'

_publ_section_title
;
 Tantalum Catalyzed Hydroaminoalkylation for the Synthesis of \a- and
 \b-SubstitutedN-Heterocycles
;
_journal_issue 9
_journal_name_full 'Organic Letters'
_journal_page_first 2182
_journal_paper_doi 10.1021/ol400729v
_journal_volume 15
_journal_year 2013
_chemical_formula_moiety 'C30 H37 N O3 S'
_chemical_formula_sum 'C30 H37 N O3 S'
_chemical_formula_weight 491.67
_chemical_name_systematic 2-(5-(benzhydryloxy)pentan-2-yl)-1-tosylpiperidine
_space_group_IT_number 14
_symmetry_cell_setting monoclinic
_symmetry_Int_Tables_number 14
_symmetry_space_group_name_Hall '-P 2yn'
_symmetry_space_group_name_H-M 'P 1 21/n 1'
_atom_sites_solution_hydrogens geom
_atom_sites_solution_primary direct
_atom_sites_solution_secondary difmap
_audit_creation_method SHELXL-97
_cell_angle_alpha 90.00
_cell_angle_beta 102.122(2)
_cell_angle_gamma 90.00
_cell_formula_units_Z 4
_cell_length_a 6.3640(2)
_cell_length_b 37.836(1)
_cell_length_c 11.2212(5)
_cell_measurement_reflns_used 6565
_cell_measurement_temperature 100(2)
_cell_measurement_theta_max 26.960
_cell_measurement_theta_min 2.461
_cell_volume 2641.69(16)
_computing_structure_refinement 'SHELXL-97 (Sheldrick, 2008)'
_diffrn_ambient_temperature 100(2)
_diffrn_measured_fraction_theta_full 0.999
_diffrn_measured_fraction_theta_max 0.995
_diffrn_measurement_device_type 'Bruker X8 APEX II'
_diffrn_measurement_method 'area detector'
_diffrn_radiation_monochromator graphite
_diffrn_radiation_probe x-ray
_diffrn_radiation_type MoK\a
_diffrn_radiation_wavelength 0.71073
_diffrn_reflns_av_R_equivalents 0.0397
_diffrn_reflns_av_sigmaI/netI 0.0442
_diffrn_reflns_limit_h_max 8
_diffrn_reflns_limit_h_min -8
_diffrn_reflns_limit_k_max 42
_diffrn_reflns_limit_k_min -48
_diffrn_reflns_limit_l_max 14
_diffrn_reflns_limit_l_min -13
_diffrn_reflns_number 18782
_diffrn_reflns_theta_full 25.00
_diffrn_reflns_theta_max 27.46
_diffrn_reflns_theta_min 1.93
_diffrn_source 'fine-focus sealed tube'
_exptl_absorpt_coefficient_mu 0.154
_exptl_absorpt_correction_T_max 0.9847
_exptl_absorpt_correction_T_min 0.9184
_exptl_absorpt_correction_type multi-scan
_exptl_absorpt_process_details SADABS-2008/1
_exptl_crystal_colour Colourless
_exptl_crystal_density_diffrn 1.236
_exptl_crystal_density_method 'not measured'
_exptl_crystal_description Plates
_exptl_crystal_F_000 1056
_exptl_crystal_recrystallization_method 'Ethyl Acetate'
_exptl_crystal_size_max 0.40
_exptl_crystal_size_mid 0.30
_exptl_crystal_size_min 0.10
_refine_diff_density_max 0.329
_refine_diff_density_min -0.390
_refine_diff_density_rms 0.045
_refine_ls_extinction_method none
_refine_ls_goodness_of_fit_ref 1.019
_refine_ls_hydrogen_treatment mixed
_refine_ls_matrix_type full
_refine_ls_number_parameters 358
_refine_ls_number_reflns 6014
_refine_ls_number_restraints 0
_refine_ls_restrained_S_all 1.019
_refine_ls_R_factor_all 0.0607
_refine_ls_R_factor_gt 0.0430
_refine_ls_shift/su_max 0.000
_refine_ls_shift/su_mean 0.000
_refine_ls_structure_factor_coef Fsqd
_refine_ls_weighting_details 'calc w=1/[\s^2^(Fo^2^)+(0.0454P)^2^+0.9163P] where P=(Fo^2^+2Fc^2^)/3'
_refine_ls_weighting_scheme calc
_refine_ls_wR_factor_gt 0.0970
_refine_ls_wR_factor_ref 0.1051
_reflns_number_gt 4656
_reflns_number_total 6014
_reflns_threshold_expression >2\s(I)
_cod_data_source_file ol400729v_si_002.cif
_cod_data_source_block ls260_0m
_cod_original_cell_volume 2641.7(3)
_cod_original_sg_symbol_H-M 'P 21/n'
_cod_database_code 1511953

loop_
_symmetry_equiv_pos_as_xyz
'x, y, z'
'-x+1/2, y+1/2, -z+1/2'
'-x, -y, -z'
'x-1/2, -y-1/2, z-1/2'

loop_
_atom_site_label
_atom_site_type_symbol
_atom_site_fract_x
_atom_site_fract_y
_atom_site_fract_z
_atom_site_U_iso_or_equiv
_atom_site_adp_type
_atom_site_occupancy
_atom_site_symmetry_multiplicity
_atom_site_calc_flag
_atom_site_refinement_flags
S1 S 0.43056(6) 0.197069(11) 0.46875(3) 0.02019(11) Uani 1 1 d .
O1 O -0.05852(18) 0.39135(3) 0.65601(10) 0.0224(3) Uani 1 1 d .
O2 O 0.29360(18) 0.21687(3) 0.37367(10) 0.0253(3) Uani 1 1 d .
O3 O 0.65586(18) 0.19421(3) 0.46991(10) 0.0291(3) Uani 1 1 d .
N1 N 0.4044(2) 0.21358(4) 0.59743(11) 0.0184(3) Uani 1 1 d .
C30 C 0.0887(4) 0.04673(5) 0.45233(19) 0.0457(5) Uani 1 1 d .
H30A H 0.1969 0.0301 0.4354 0.068 Uiso 1 1 calc R
H30B H -0.0428 0.0446 0.3891 0.068 Uiso 1 1 calc R
H30C H 0.0566 0.0413 0.5321 0.068 Uiso 1 1 calc R
C27 C 0.1740(3) 0.08398(5) 0.45298(15) 0.0308(4) Uani 1 1 d .
C26 C 0.0351(3) 0.11261(5) 0.42081(15) 0.0284(4) Uani 1 1 d .
H26 H -0.1147 0.1084 0.3949 0.034 Uiso 1 1 calc R
C25 C 0.1108(3) 0.14705(5) 0.42588(14) 0.0241(4) Uani 1 1 d .
H25 H 0.0136 0.1662 0.4054 0.029 Uiso 1 1 calc R
C24 C 0.3306(3) 0.15322(4) 0.46123(13) 0.0211(3) Uani 1 1 d .
C1 C 0.2142(2) 0.23498(4) 0.60869(13) 0.0163(3) Uani 1 1 d .
C6 C 0.2824(2) 0.27286(4) 0.65200(14) 0.0185(3) Uani 1 1 d .
C7 C 0.0784(2) 0.29547(4) 0.63900(14) 0.0182(3) Uani 1 1 d .
H7A H -0.0061 0.2928 0.5547 0.022 Uiso 1 1 calc R
H7B H -0.0095 0.2859 0.6946 0.022 Uiso 1 1 calc R
C8 C 0.1133(3) 0.33475(4) 0.66561(15) 0.0225(3) Uani 1 1 d .
H8A H 0.1883 0.3380 0.7516 0.027 Uiso 1 1 calc R
H8B H 0.2054 0.3447 0.6129 0.027 Uiso 1 1 calc R
C9 C -0.0978(3) 0.35411(4) 0.64302(14) 0.0208(3) Uani 1 1 d .
H9A H -0.1802 0.3489 0.5598 0.025 Uiso 1 1 calc R
H9B H -0.1837 0.3462 0.7021 0.025 Uiso 1 1 calc R
C11 C -0.2521(3) 0.41139(4) 0.62559(14) 0.0211(3) Uani 1 1 d .
H11 H -0.3553 0.4023 0.6743 0.025 Uiso 1 1 calc R
C18 C -0.1995(3) 0.44967(4) 0.66110(14) 0.0222(3) Uani 1 1 d .
C19 C 0.0078(3) 0.46061(5) 0.71108(19) 0.0367(5) Uani 1 1 d .
H19 H 0.1223 0.4440 0.7234 0.044 Uiso 1 1 calc R
C20 C 0.0491(3) 0.49582(5) 0.7433(2) 0.0474(6) Uani 1 1 d .
H20 H 0.1918 0.5032 0.7775 0.057 Uiso 1 1 calc R
C21 C -0.1158(3) 0.52013(5) 0.72612(18) 0.0359(4) Uani 1 1 d .
H21 H -0.0868 0.5441 0.7486 0.043 Uiso 1 1 calc R
C28 C 0.3933(3) 0.09088(5) 0.48750(16) 0.0332(4) Uani 1 1 d .
H28 H 0.4909 0.0718 0.5087 0.040 Uiso 1 1 calc R
C29 C 0.4718(3) 0.12516(5) 0.49150(15) 0.0278(4) Uani 1 1 d .
H29 H 0.6219 0.1294 0.5149 0.033 Uiso 1 1 calc R
C10 C 0.4367(3) 0.28815(5) 0.57777(17) 0.0289(4) Uani 1 1 d .
H10A H 0.3658 0.2888 0.4914 0.043 Uiso 1 1 calc R
H10B H 0.5654 0.2733 0.5883 0.043 Uiso 1 1 calc R
H10C H 0.4780 0.3122 0.6061 0.043 Uiso 1 1 calc R
C23 C -0.3641(3) 0.47450(5) 0.64308(16) 0.0278(4) Uani 1 1 d .
H23 H -0.5067 0.4674 0.6076 0.033 Uiso 1 1 calc R
C22 C -0.3230(3) 0.50955(5) 0.67620(16) 0.0304(4) Uani 1 1 d .
H22 H -0.4371 0.5262 0.6645 0.036 Uiso 1 1 calc R
C12 C -0.3543(2) 0.40775(4) 0.49074(14) 0.0188(3) Uani 1 1 d .
C17 C -0.5653(3) 0.39640(4) 0.45164(15) 0.0232(4) Uani 1 1 d .
H17 H -0.6508 0.3917 0.5098 0.028 Uiso 1 1 calc R
C16 C -0.6525(3) 0.39190(4) 0.32793(16) 0.0273(4) Uani 1 1 d .
H16 H -0.7965 0.3840 0.3020 0.033 Uiso 1 1 calc R
C15 C -0.5296(3) 0.39898(4) 0.24309(16) 0.0272(4) Uani 1 1 d .
H15 H -0.5888 0.3958 0.1587 0.033 Uiso 1 1 calc R
C14 C -0.3195(3) 0.41069(5) 0.28096(15) 0.0251(4) Uani 1 1 d .
H14 H -0.2352 0.4156 0.2224 0.030 Uiso 1 1 calc R
C13 C -0.2323(3) 0.41522(4) 0.40409(14) 0.0218(3) Uani 1 1 d .
H13 H -0.0888 0.4234 0.4295 0.026 Uiso 1 1 calc R
C2 C 0.0863(2) 0.21499(4) 0.68913(15) 0.0188(3) Uani 1 1 d .
C3 C 0.2240(3) 0.20315(5) 0.81070(15) 0.0214(3) Uani 1 1 d .
C4 C 0.4117(3) 0.18068(4) 0.78909(15) 0.0206(3) Uani 1 1 d .
C5 C 0.5425(2) 0.20082(5) 0.71222(14) 0.0184(3) Uani 1 1 d .
H1 H 0.130(3) 0.2370(4) 0.5255(15) 0.015(4) Uiso 1 1 d .
H6 H 0.356(3) 0.2728(4) 0.7372(16) 0.017(4) Uiso 1 1 d .
H2A H 0.021(3) 0.1936(5) 0.6447(16) 0.022(4) Uiso 1 1 d .
H2B H -0.031(3) 0.2294(5) 0.7024(15) 0.022(4) Uiso 1 1 d .
H3B H 0.286(3) 0.2243(5) 0.8646(16) 0.021(4) Uiso 1 1 d .
H3A H 0.137(3) 0.1897(5) 0.8556(17) 0.027(5) Uiso 1 1 d .
H4B H 0.511(3) 0.1734(5) 0.8677(16) 0.023(4) Uiso 1 1 d .
H5A H 0.651(3) 0.1863(5) 0.6927(16) 0.025(5) Uiso 1 1 d .
H5B H 0.613(3) 0.2217(5) 0.7546(16) 0.022(4) Uiso 1 1 d .
H4A H 0.360(3) 0.1589(5) 0.7468(16) 0.024(5) Uiso 1 1 d .

loop_
_atom_site_aniso_label
_atom_site_aniso_U_11
_atom_site_aniso_U_22
_atom_site_aniso_U_33
_atom_site_aniso_U_23
_atom_site_aniso_U_13
_atom_site_aniso_U_12
S1 0.01582(19) 0.0329(2) 0.01248(18) 0.00008(16) 0.00437(14) 0.00207(16)
O1 0.0272(6) 0.0152(6) 0.0221(6) 0.0018(4) -0.0008(5) -0.0005(5)
O2 0.0273(6) 0.0349(7) 0.0133(5) 0.0032(5) 0.0037(5) 0.0026(5)
O3 0.0178(6) 0.0504(8) 0.0211(6) -0.0015(5) 0.0086(5) 0.0013(5)
N1 0.0144(6) 0.0283(7) 0.0123(6) 0.0000(5) 0.0023(5) 0.0022(5)
C30 0.0716(15) 0.0323(11) 0.0331(11) -0.0035(9) 0.0111(10) -0.0013(10)
C27 0.0460(11) 0.0303(10) 0.0175(8) -0.0040(7) 0.0097(8) 0.0004(8)
C26 0.0291(9) 0.0349(10) 0.0219(8) -0.0060(7) 0.0069(7) -0.0009(8)
C25 0.0211(8) 0.0320(10) 0.0185(8) -0.0027(7) 0.0027(6) 0.0060(7)
C24 0.0215(8) 0.0307(9) 0.0113(7) -0.0023(6) 0.0039(6) 0.0054(7)
C1 0.0123(7) 0.0225(8) 0.0136(7) 0.0006(6) 0.0012(6) -0.0005(6)
C6 0.0155(7) 0.0222(8) 0.0166(8) 0.0029(6) 0.0006(6) -0.0029(6)
C7 0.0177(7) 0.0206(8) 0.0163(7) 0.0019(6) 0.0032(6) -0.0022(6)
C8 0.0250(8) 0.0193(8) 0.0209(8) 0.0033(6) -0.0001(7) -0.0032(7)
C9 0.0280(8) 0.0166(8) 0.0169(8) 0.0013(6) 0.0028(6) -0.0032(7)
C11 0.0242(8) 0.0194(8) 0.0196(8) 0.0021(6) 0.0043(6) -0.0010(6)
C18 0.0312(9) 0.0197(8) 0.0159(8) -0.0001(6) 0.0053(7) -0.0001(7)
C19 0.0325(10) 0.0214(9) 0.0503(12) -0.0030(9) -0.0046(9) 0.0021(8)
C20 0.0357(11) 0.0266(11) 0.0707(16) -0.0077(10) -0.0095(11) -0.0023(9)
C21 0.0464(11) 0.0184(9) 0.0394(11) -0.0036(8) 0.0009(9) -0.0014(8)
C28 0.0432(11) 0.0335(11) 0.0226(9) 0.0003(8) 0.0060(8) 0.0160(8)
C29 0.0247(9) 0.0383(11) 0.0203(8) -0.0012(7) 0.0042(7) 0.0112(8)
C10 0.0203(8) 0.0298(10) 0.0385(10) 0.0072(8) 0.0103(7) -0.0023(7)
C23 0.0308(9) 0.0241(9) 0.0278(9) -0.0027(7) 0.0047(7) 0.0005(7)
C22 0.0372(10) 0.0231(9) 0.0299(9) -0.0013(7) 0.0048(8) 0.0043(8)
C12 0.0213(8) 0.0140(7) 0.0207(8) 0.0004(6) 0.0038(6) 0.0011(6)
C17 0.0234(8) 0.0187(8) 0.0279(9) 0.0020(7) 0.0064(7) -0.0032(6)
C16 0.0242(8) 0.0218(9) 0.0317(9) -0.0005(7) -0.0038(7) -0.0038(7)
C15 0.0330(9) 0.0242(9) 0.0205(8) -0.0046(7) -0.0033(7) 0.0028(7)
C14 0.0285(9) 0.0284(9) 0.0195(8) -0.0001(7) 0.0071(7) 0.0039(7)
C13 0.0192(8) 0.0249(9) 0.0208(8) -0.0005(7) 0.0030(6) 0.0003(6)
C2 0.0139(7) 0.0194(8) 0.0239(8) -0.0007(7) 0.0060(6) -0.0014(6)
C3 0.0231(8) 0.0243(9) 0.0199(8) 0.0036(7) 0.0117(7) -0.0002(7)
C4 0.0211(8) 0.0224(9) 0.0188(8) 0.0025(7) 0.0054(6) 0.0017(7)
C5 0.0134(7) 0.0262(9) 0.0147(7) 0.0004(6) 0.0011(6) 0.0010(6)

loop_
_atom_type_symbol
_atom_type_description
_atom_type_scat_dispersion_real
_atom_type_scat_dispersion_imag
_atom_type_scat_source
C C 0.0033 0.0016 'International Tables Vol C Tables 4.2.6.8 and 6.1.1.4'
H H 0.0000 0.0000 'International Tables Vol C Tables 4.2.6.8 and 6.1.1.4'
N N 0.0061 0.0033 'International Tables Vol C Tables 4.2.6.8 and 6.1.1.4'
O O 0.0106 0.0060 'International Tables Vol C Tables 4.2.6.8 and 6.1.1.4'
S S 0.1246 0.1234 'International Tables Vol C Tables 4.2.6.8 and 6.1.1.4'

loop_
_geom_angle_atom_site_label_1
_geom_angle_atom_site_label_2
_geom_angle_atom_site_label_3
_geom_angle
O3 S1 O2 119.64(7)
O3 S1 N1 108.16(7)
O2 S1 N1 107.57(7)
O3 S1 C24 106.13(8)
O2 S1 C24 107.26(7)
N1 S1 C24 107.55(7)
C11 O1 C9 112.03(12)
C5 N1 C1 116.74(12)
C5 N1 S1 119.92(11)
C1 N1 S1 121.79(10)
C27 C30 H30A 109.5
C27 C30 H30B 109.5
H30A C30 H30B 109.5
C27 C30 H30C 109.5
H30A C30 H30C 109.5
H30B C30 H30C 109.5
C28 C27 C26 118.00(17)
C28 C27 C30 120.98(18)
C26 C27 C30 121.01(18)
C25 C26 C27 121.51(17)
C25 C26 H26 119.2
C27 C26 H26 119.2
C26 C25 C24 119.31(16)
C26 C25 H25 120.3
C24 C25 H25 120.3
C29 C24 C25 120.15(16)
C29 C24 S1 119.84(13)
C25 C24 S1 120.00(13)
N1 C1 C2 108.90(12)
N1 C1 C6 110.65(12)
C2 C1 C6 114.85(13)
N1 C1 H1 104.9(9)
C2 C1 H1 110.2(10)
C6 C1 H1 106.8(9)
C10 C6 C7 111.38(13)
C10 C6 C1 110.45(13)
C7 C6 C1 108.10(12)
C10 C6 H6 107.7(10)
C7 C6 H6 108.6(10)
C1 C6 H6 110.6(10)
C8 C7 C6 116.07(13)
C8 C7 H7A 108.3
C6 C7 H7A 108.3
C8 C7 H7B 108.3
C6 C7 H7B 108.3
H7A C7 H7B 107.4
C9 C8 C7 110.72(13)
C9 C8 H8A 109.5
C7 C8 H8A 109.5
C9 C8 H8B 109.5
C7 C8 H8B 109.5
H8A C8 H8B 108.1
O1 C9 C8 109.33(13)
O1 C9 H9A 109.8
C8 C9 H9A 109.8
O1 C9 H9B 109.8
C8 C9 H9B 109.8
H9A C9 H9B 108.3
O1 C11 C18 108.19(13)
O1 C11 C12 110.93(13)
C18 C11 C12 111.78(13)
O1 C11 H11 108.6
C18 C11 H11 108.6
C12 C11 H11 108.6
C19 C18 C23 118.80(16)
C19 C18 C11 121.99(15)
C23 C18 C11 119.20(15)
C18 C19 C20 120.27(18)
C18 C19 H19 119.9
C20 C19 H19 119.9
C21 C20 C19 120.39(19)
C21 C20 H20 119.8
C19 C20 H20 119.8
C20 C21 C22 119.88(17)
C20 C21 H21 120.1
C22 C21 H21 120.1
C29 C28 C27 121.14(17)
C29 C28 H28 119.4
C27 C28 H28 119.4
C24 C29 C28 119.87(17)
C24 C29 H29 120.1
C28 C29 H29 120.1
C6 C10 H10A 109.5
C6 C10 H10B 109.5
H10A C10 H10B 109.5
C6 C10 H10C 109.5
H10A C10 H10C 109.5
H10B C10 H10C 109.5
C22 C23 C18 120.87(17)
C22 C23 H23 119.6
C18 C23 H23 119.6
C21 C22 C23 119.78(17)
C21 C22 H22 120.1
C23 C22 H22 120.1
C17 C12 C13 119.00(15)
C17 C12 C11 121.62(14)
C13 C12 C11 119.36(14)
C12 C17 C16 120.56(15)
C12 C17 H17 119.7
C16 C17 H17 119.7
C15 C16 C17 119.96(16)
C15 C16 H16 120.0
C17 C16 H16 120.0
C16 C15 C14 120.01(15)
C16 C15 H15 120.0
C14 C15 H15 120.0
C13 C14 C15 120.17(16)
C13 C14 H14 119.9
C15 C14 H14 119.9
C14 C13 C12 120.29(15)
C14 C13 H13 119.9
C12 C13 H13 119.9
C3 C2 C1 113.22(13)
C3 C2 H2A 108.2(10)
C1 C2 H2A 108.9(10)
C3 C2 H2B 110.3(10)
C1 C2 H2B 109.7(10)
H2A C2 H2B 106.3(14)
C2 C3 C4 110.08(13)
C2 C3 H3B 111.9(10)
C4 C3 H3B 108.1(10)
C2 C3 H3A 109.7(11)
C4 C3 H3A 109.9(11)
H3B C3 H3A 107.1(14)
C5 C4 C3 110.51(13)
C5 C4 H4B 108.5(10)
C3 C4 H4B 112.3(10)
C5 C4 H4A 108.5(10)
C3 C4 H4A 110.7(11)
H4B C4 H4A 106.3(14)
N1 C5 C4 111.17(13)
N1 C5 H5A 108.5(11)
C4 C5 H5A 110.6(11)
N1 C5 H5B 106.8(10)
C4 C5 H5B 112.2(10)
H5A C5 H5B 107.4(15)

loop_
_geom_bond_atom_site_label_1
_geom_bond_atom_site_label_2
_geom_bond_distance
S1 O3 1.4352(12)
S1 O2 1.4384(12)
S1 N1 1.6136(13)
S1 C24 1.7724(18)
O1 C11 1.4258(19)
O1 C9 1.4329(18)
N1 C5 1.4796(19)
N1 C1 1.4835(19)
C30 C27 1.510(3)
C30 H30A 0.9800
C30 H30B 0.9800
C30 H30C 0.9800
C27 C28 1.393(3)
C27 C26 1.397(3)
C26 C25 1.386(3)
C26 H26 0.9500
C25 C24 1.391(2)
C25 H25 0.9500
C24 C29 1.386(2)
C1 C2 1.536(2)
C1 C6 1.546(2)
C1 H1 0.977(16)
C6 C10 1.529(2)
C6 C7 1.536(2)
C6 H6 0.973(17)
C7 C8 1.523(2)
C7 H7A 0.9900
C7 H7B 0.9900
C8 C9 1.504(2)
C8 H8A 0.9900
C8 H8B 0.9900
C9 H9A 0.9900
C9 H9B 0.9900
C11 C18 1.521(2)
C11 C12 1.523(2)
C11 H11 1.0000
C18 C19 1.384(2)
C18 C23 1.390(2)
C19 C20 1.391(3)
C19 H19 0.9500
C20 C21 1.378(3)
C20 H20 0.9500
C21 C22 1.379(3)
C21 H21 0.9500
C28 C29 1.387(3)
C28 H28 0.9500
C29 H29 0.9500
C10 H10A 0.9800
C10 H10B 0.9800
C10 H10C 0.9800
C23 C22 1.387(2)
C23 H23 0.9500
C22 H22 0.9500
C12 C17 1.390(2)
C12 C13 1.395(2)
C17 C16 1.393(2)
C17 H17 0.9500
C16 C15 1.379(3)
C16 H16 0.9500
C15 C14 1.388(2)
C15 H15 0.9500
C14 C13 1.387(2)
C14 H14 0.9500
C13 H13 0.9500
C2 C3 1.526(2)
C2 H2A 0.993(18)
C2 H2B 0.964(18)
C3 C4 1.526(2)
C3 H3B 1.031(18)
C3 H3A 0.967(19)
C4 C5 1.523(2)
C4 H4B 1.009(18)
C4 H4A 0.973(19)
C5 H5A 0.943(19)
C5 H5B 0.982(18)

loop_
_geom_torsion_atom_site_label_1
_geom_torsion_atom_site_label_2
_geom_torsion_atom_site_label_3
_geom_torsion_atom_site_label_4
_geom_torsion
O3 S1 N1 C5 -43.49(14)
O2 S1 N1 C5 -174.01(11)
C24 S1 N1 C5 70.74(13)
O3 S1 N1 C1 151.17(12)
O2 S1 N1 C1 20.64(14)
C24 S1 N1 C1 -94.60(13)
C28 C27 C26 C25 -1.7(2)
C30 C27 C26 C25 177.31(16)
C27 C26 C25 C24 1.4(2)
C26 C25 C24 C29 -0.3(2)
C26 C25 C24 S1 -179.81(12)
O3 S1 C24 C29 17.89(15)
O2 S1 C24 C29 146.87(13)
N1 S1 C24 C29 -97.68(13)
O3 S1 C24 C25 -162.58(12)
O2 S1 C24 C25 -33.61(14)
N1 S1 C24 C25 81.84(13)
C5 N1 C1 C2 -51.42(17)
S1 N1 C1 C2 114.36(13)
C5 N1 C1 C6 75.72(16)
S1 N1 C1 C6 -118.50(12)
N1 C1 C6 C10 47.51(17)
C2 C1 C6 C10 171.29(13)
N1 C1 C6 C7 169.59(12)
C2 C1 C6 C7 -66.63(16)
C10 C6 C7 C8 -52.74(18)
C1 C6 C7 C8 -174.26(13)
C6 C7 C8 C9 176.91(13)
C11 O1 C9 C8 175.04(12)
C7 C8 C9 O1 -173.80(12)
C9 O1 C11 C18 171.11(12)
C9 O1 C11 C12 -65.95(16)
O1 C11 C18 C19 1.5(2)
C12 C11 C18 C19 -120.95(18)
O1 C11 C18 C23 -178.47(14)
C12 C11 C18 C23 59.11(19)
C23 C18 C19 C20 0.5(3)
C11 C18 C19 C20 -179.45(18)
C18 C19 C20 C21 0.1(3)
C19 C20 C21 C22 -0.2(3)
C26 C27 C28 C29 0.8(3)
C30 C27 C28 C29 -178.17(16)
C25 C24 C29 C28 -0.5(2)
S1 C24 C29 C28 178.98(13)
C27 C28 C29 C24 0.3(3)
C19 C18 C23 C22 -1.0(3)
C11 C18 C23 C22 178.93(15)
C20 C21 C22 C23 -0.3(3)
C18 C23 C22 C21 0.9(3)
O1 C11 C12 C17 124.69(15)
C18 C11 C12 C17 -114.47(17)
O1 C11 C12 C13 -53.86(19)
C18 C11 C12 C13 66.99(19)
C13 C12 C17 C16 1.2(2)
C11 C12 C17 C16 -177.36(15)
C12 C17 C16 C15 -0.5(3)
C17 C16 C15 C14 -0.2(3)
C16 C15 C14 C13 0.2(3)
C15 C14 C13 C12 0.6(2)
C17 C12 C13 C14 -1.2(2)
C11 C12 C13 C14 177.35(14)
N1 C1 C2 C3 51.80(17)
C6 C1 C2 C3 -72.90(17)
C1 C2 C3 C4 -55.92(18)
C2 C3 C4 C5 55.84(18)
C1 N1 C5 C4 53.94(18)
S1 N1 C5 C4 -112.13(13)
C3 C4 C5 N1 -54.16(18)
